data_7124880
loop_
_publ_author_name
'Xu, Wei'
'Chen, Ming'
'Sun, Ning'
'Liu, Yuanhong'

_publ_section_title
;
 Gold-catalyzed cyclization of 1,6-diynyl dithioacetals via 1,7-carbene
 transfer and aromatic C-H functionalization.
;
_journal_issue 73
_journal_name_full 'Chemical communications (Cambridge, England)'
_journal_page_first 11000
_journal_page_last 11003
_journal_paper_doi 10.1039/c6cc05302e
_journal_volume 52
_journal_year 2016
_chemical_formula_sum 'C15 H16 O S2'
_chemical_formula_weight 276.40
_space_group_crystal_system monoclinic
_space_group_IT_number 14
_space_group_name_Hall '-P 2ybc'
_space_group_name_H-M_alt 'P 1 21/c 1'
_atom_sites_solution_hydrogens geom
_audit_creation_method SHELXL-2013
_audit_update_record
;
2016-05-23 deposited with the CCDC.
2016-08-10 downloaded from the CCDC.
;
_cell_angle_alpha 90
_cell_angle_beta 107.222(3)
_cell_angle_gamma 90
_cell_formula_units_Z 4
_cell_length_a 15.567(2)
_cell_length_b 7.3046(11)
_cell_length_c 12.5049(18)
_cell_measurement_reflns_used 2654
_cell_measurement_temperature 293(2)
_cell_measurement_theta_max 56.666
_cell_measurement_theta_min 5.479
_cell_volume 1358.2(3)
_computing_cell_refinement 'Bruker SMART'
_computing_data_collection 'Bruker SMART'
_computing_data_reduction 'Bruker SHELXTL'
_computing_molecular_graphics 'Bruker SHELXTL'
_computing_publication_material 'Bruker SHELXTL'
_computing_structure_refinement 'SHELXL-2013 (Sheldrick, 2013)'
_computing_structure_solution 'Bruker SHELXTL'
_diffrn_ambient_temperature 293(2)
_diffrn_measured_fraction_theta_full 1.000
_diffrn_measured_fraction_theta_max 1.000
_diffrn_measurement_device_type 'CCD area detector'
_diffrn_measurement_method 'phi and omega scans'
_diffrn_radiation_type MoK\a
_diffrn_radiation_wavelength 0.71073
_diffrn_reflns_av_R_equivalents 0.0271
_diffrn_reflns_av_unetI/netI 0.0276
_diffrn_reflns_Laue_measured_fraction_full 1.000
_diffrn_reflns_Laue_measured_fraction_max 1.000
_diffrn_reflns_limit_h_max 19
_diffrn_reflns_limit_h_min -8
_diffrn_reflns_limit_k_max 8
_diffrn_reflns_limit_k_min -9
_diffrn_reflns_limit_l_max 15
_diffrn_reflns_limit_l_min -15
_diffrn_reflns_number 7799
_diffrn_reflns_point_group_measured_fraction_full 1.000
_diffrn_reflns_point_group_measured_fraction_max 1.000
_diffrn_reflns_theta_full 25.242
_diffrn_reflns_theta_max 26.000
_diffrn_reflns_theta_min 2.740
_exptl_absorpt_coefficient_mu 0.377
_exptl_absorpt_correction_T_max 0.7456
_exptl_absorpt_correction_T_min 0.6566
_exptl_absorpt_correction_type multi-scan
_exptl_absorpt_process_details sadabs
_exptl_crystal_colour colorless
_exptl_crystal_density_diffrn 1.352
_exptl_crystal_description prismatic
_exptl_crystal_F_000 584
_exptl_crystal_size_max 0.22
_exptl_crystal_size_mid 0.16
_exptl_crystal_size_min 0.11
_refine_diff_density_max 0.427
_refine_diff_density_min -0.257
_refine_diff_density_rms 0.053
_refine_ls_extinction_method none
_refine_ls_goodness_of_fit_ref 1.060
_refine_ls_hydrogen_treatment constr
_refine_ls_matrix_type full
_refine_ls_number_parameters 163
_refine_ls_number_reflns 2658
_refine_ls_number_restraints 1
_refine_ls_restrained_S_all 1.062
_refine_ls_R_factor_all 0.0569
_refine_ls_R_factor_gt 0.0481
_refine_ls_shift/su_max 0.000
_refine_ls_shift/su_mean 0.000
_refine_ls_structure_factor_coef Fsqd
_refine_ls_weighting_details 'w=1/[\s^2^(Fo^2^)+(0.0744P)^2^+0.5815P] where P=(Fo^2^+2Fc^2^)/3'
_refine_ls_weighting_scheme calc
_refine_ls_wR_factor_gt 0.1325
_refine_ls_wR_factor_ref 0.1401
_reflns_Friedel_coverage 0.000
_reflns_number_gt 2214
_reflns_number_total 2658
_reflns_threshold_expression 'I > 2\s(I)'
_cod_data_source_file c6cc05302e2.cif
_cod_data_source_block cd16034
_cod_original_sg_symbol_H-M 'P 21/c'
_cod_database_code 7124880
_shelx_space_group_comment
; 
The symmetry employed for this shelxl refinement is uniquely defined 
by the following loop, which should always be used as a source of 
symmetry information in preference to the above space-group names. 
They are only intended as comments. 
;
_shelxl_version_number 2013-4

loop_
_space_group_symop_operation_xyz
'x, y, z'
'-x, y+1/2, -z+1/2'
'-x, -y, -z'
'x, -y-1/2, z-1/2'

loop_
_atom_site_label
_atom_site_type_symbol
_atom_site_fract_x
_atom_site_fract_y
_atom_site_fract_z
_atom_site_U_iso_or_equiv
_atom_site_adp_type
_atom_site_occupancy
_atom_site_site_symmetry_order
_atom_site_calc_flag
_atom_site_refinement_flags_posn
_atom_site_refinement_flags_adp
S1 S 0.27201(5) 0.34100(9) 0.11181(6) 0.0623(2) Uani 1 1 d . U
S2 S 0.26746(5) 0.44205(10) 0.37470(5) 0.0574(2) Uani 1 1 d . .
O1 O 0.37728(15) 0.9175(3) 0.26865(18) 0.0717(6) Uani 1 1 d . .
C1 C 0.39704(16) 0.8314(3) 0.1962(2) 0.0490(6) Uani 1 1 d . .
C2 C 0.4667(2) 0.8903(5) 0.1424(3) 0.0792(10) Uani 1 1 d . .
H2A H 0.4524 1.0112 0.1099 0.095 Uiso 1 1 calc R U
H2B H 0.5254 0.8951 0.1978 0.095 Uiso 1 1 calc R U
C3 C 0.4672(2) 0.7564(5) 0.0548(3) 0.0734(9) Uani 1 1 d . .
H3A H 0.5278 0.7114 0.0656 0.088 Uiso 1 1 calc R U
H3B H 0.4466 0.8138 -0.0183 0.088 Uiso 1 1 calc R U
C4 C 0.40605(18) 0.6007(4) 0.0614(2) 0.0553(6) Uani 1 1 d . .
H4A H 0.4404 0.4891 0.0841 0.066 Uiso 1 1 calc R U
H4B H 0.3620 0.5804 -0.0108 0.066 Uiso 1 1 calc R U
C5 C 0.36019(14) 0.6547(3) 0.14713(17) 0.0406(5) Uani 1 1 d . .
C6 C 0.29981(14) 0.5530(3) 0.17746(17) 0.0393(5) Uani 1 1 d . .
C7 C 0.1959(2) 0.2459(4) 0.1808(3) 0.0716(8) Uani 1 1 d . U
H7A H 0.1417 0.3197 0.1615 0.086 Uiso 1 1 calc R U
H7B H 0.1791 0.1240 0.1512 0.086 Uiso 1 1 calc R U
C8 C 0.2298(2) 0.2332(4) 0.3033(3) 0.0740(8) Uani 1 1 d . .
H8A H 0.2793 0.1466 0.3227 0.089 Uiso 1 1 calc R U
H8B H 0.1824 0.1837 0.3307 0.089 Uiso 1 1 calc R U
C9 C 0.25614(15) 0.6118(3) 0.26390(17) 0.0403(5) Uani 1 1 d . .
H9 H 0.2928 0.7153 0.3017 0.048 Uiso 1 1 calc R U
C10 C 0.16249(15) 0.6907(3) 0.21824(19) 0.0414(5) Uani 1 1 d . .
C11 C 0.11519(17) 0.6895(4) 0.1062(2) 0.0575(6) Uani 1 1 d . .
H11 H 0.1399 0.6328 0.0556 0.069 Uiso 1 1 calc R U
C12 C 0.0312(2) 0.7715(5) 0.0677(3) 0.0747(9) Uani 1 1 d . .
H12 H -0.0002 0.7678 -0.0082 0.090 Uiso 1 1 calc R U
C13 C -0.0052(2) 0.8570(4) 0.1402(3) 0.0755(9) Uani 1 1 d . .
H13 H -0.0615 0.9120 0.1142 0.091 Uiso 1 1 calc R U
C14 C 0.0410(2) 0.8620(4) 0.2516(3) 0.0738(9) Uani 1 1 d . .
H14 H 0.0165 0.9217 0.3014 0.089 Uiso 1 1 calc R U
C15 C 0.12346(18) 0.7791(4) 0.2901(2) 0.0574(6) Uani 1 1 d . .
H15 H 0.1539 0.7825 0.3662 0.069 Uiso 1 1 calc R U

loop_
_atom_site_aniso_label
_atom_site_aniso_U_11
_atom_site_aniso_U_22
_atom_site_aniso_U_33
_atom_site_aniso_U_23
_atom_site_aniso_U_13
_atom_site_aniso_U_12
S1 0.0858(5) 0.0478(4) 0.0606(4) -0.0165(3) 0.0331(4) -0.0118(3)
S2 0.0628(4) 0.0631(4) 0.0446(4) 0.0122(3) 0.0132(3) -0.0003(3)
O1 0.0927(15) 0.0597(12) 0.0776(13) -0.0227(10) 0.0480(11) -0.0233(10)
C1 0.0496(13) 0.0517(14) 0.0479(12) -0.0014(10) 0.0176(10) -0.0062(11)
C2 0.084(2) 0.089(2) 0.078(2) -0.0133(17) 0.0459(17) -0.0359(18)
C3 0.0638(17) 0.092(2) 0.0781(19) -0.0063(17) 0.0415(15) -0.0097(16)
C4 0.0607(15) 0.0635(16) 0.0503(13) -0.0009(12) 0.0295(12) 0.0052(12)
C5 0.0416(11) 0.0431(12) 0.0380(11) 0.0011(9) 0.0130(9) 0.0050(9)
C6 0.0399(11) 0.0403(11) 0.0369(10) -0.0018(9) 0.0098(8) 0.0020(9)
C7 0.0758(19) 0.0548(17) 0.0801(19) -0.0065(14) 0.0168(15) -0.0227(14)
C8 0.098(2) 0.0551(17) 0.081(2) 0.0074(15) 0.0453(18) -0.0027(16)
C9 0.0435(11) 0.0412(11) 0.0380(10) -0.0025(9) 0.0147(9) -0.0050(9)
C10 0.0448(12) 0.0353(11) 0.0485(12) 0.0031(9) 0.0208(10) -0.0022(9)
C11 0.0574(15) 0.0642(16) 0.0512(14) 0.0052(12) 0.0165(11) 0.0143(12)
C12 0.0630(17) 0.080(2) 0.0742(19) 0.0175(16) 0.0089(15) 0.0181(16)
C13 0.0576(17) 0.0644(19) 0.111(3) 0.0216(18) 0.0341(18) 0.0182(14)
C14 0.0740(19) 0.0560(17) 0.111(3) 0.0049(17) 0.0576(19) 0.0105(14)
C15 0.0642(15) 0.0536(15) 0.0641(15) -0.0043(12) 0.0340(13) 0.0003(12)

loop_
_atom_type_symbol
_atom_type_description
_atom_type_scat_dispersion_real
_atom_type_scat_dispersion_imag
_atom_type_scat_source
C C 0.0033 0.0016 'International Tables Vol C Tables 4.2.6.8 and 6.1.1.4'
H H 0.0000 0.0000 'International Tables Vol C Tables 4.2.6.8 and 6.1.1.4'
O O 0.0106 0.0060 'International Tables Vol C Tables 4.2.6.8 and 6.1.1.4'
S S 0.1246 0.1234 'International Tables Vol C Tables 4.2.6.8 and 6.1.1.4'

loop_
_geom_angle_atom_site_label_1
_geom_angle_atom_site_label_2
_geom_angle_atom_site_label_3
_geom_angle
C6 S1 C7 102.92(12)
C8 S2 C9 104.96(12)
O1 C1 C5 127.7(2)
O1 C1 C2 124.3(2)
C5 C1 C2 108.0(2)
C3 C2 C1 108.0(2)
C3 C2 H2A 110.1
C1 C2 H2A 110.1
C3 C2 H2B 110.1
C1 C2 H2B 110.1
H2A C2 H2B 108.4
C2 C3 C4 108.6(2)
C2 C3 H3A 110.0
C4 C3 H3A 110.0
C2 C3 H3B 110.0
C4 C3 H3B 110.0
H3A C3 H3B 108.4
C3 C4 C5 106.4(2)
C3 C4 H4A 110.4
C5 C4 H4A 110.4
C3 C4 H4B 110.4
C5 C4 H4B 110.4
H4A C4 H4B 108.6
C6 C5 C1 126.1(2)
C6 C5 C4 125.3(2)
C1 C5 C4 108.6(2)
C5 C6 C9 123.46(19)
C5 C6 S1 117.15(16)
C9 C6 S1 119.39(16)
C8 C7 S1 116.1(2)
C8 C7 H7A 108.2
S1 C7 H7A 108.2
C8 C7 H7B 108.2
S1 C7 H7B 108.2
H7A C7 H7B 107.4
C7 C8 S2 115.7(2)
C7 C8 H8A 108.4
S2 C8 H8A 108.4
C7 C8 H8B 108.4
S2 C8 H8B 108.4
H8A C8 H8B 107.4
C6 C9 C10 115.38(17)
C6 C9 S2 112.91(15)
C10 C9 S2 114.21(15)
C6 C9 H9 104.2
C10 C9 H9 104.2
S2 C9 H9 104.2
C11 C10 C15 117.3(2)
C11 C10 C9 123.2(2)
C15 C10 C9 119.5(2)
C10 C11 C12 121.1(3)
C10 C11 H11 119.5
C12 C11 H11 119.5
C13 C12 C11 120.3(3)
C13 C12 H12 119.9
C11 C12 H12 119.9
C12 C13 C14 119.7(3)
C12 C13 H13 120.1
C14 C13 H13 120.1
C13 C14 C15 120.1(3)
C13 C14 H14 119.9
C15 C14 H14 119.9
C14 C15 C10 121.6(3)
C14 C15 H15 119.2
C10 C15 H15 119.2

loop_
_geom_bond_atom_site_label_1
_geom_bond_atom_site_label_2
_geom_bond_distance
S1 C6 1.746(2)
S1 C7 1.799(3)
S2 C8 1.777(3)
S2 C9 1.828(2)
O1 C1 1.215(3)
C1 C5 1.471(3)
C1 C2 1.498(4)
C2 C3 1.470(4)
C2 H2A 0.9700
C2 H2B 0.9700
C3 C4 1.501(4)
C3 H3A 0.9700
C3 H3B 0.9700
C4 C5 1.505(3)
C4 H4A 0.9700
C4 H4B 0.9700
C5 C6 1.338(3)
C6 C9 1.500(3)
C7 C8 1.468(4)
C7 H7A 0.9700
C7 H7B 0.9700
C8 H8A 0.9700
C8 H8B 0.9700
C9 C10 1.514(3)
C9 H9 0.9800
C10 C11 1.376(3)
C10 C15 1.385(3)
C11 C12 1.388(4)
C11 H11 0.9300
C12 C13 1.356(5)
C12 H12 0.9300
C13 C14 1.366(5)
C13 H13 0.9300
C14 C15 1.371(4)
C14 H14 0.9300
C15 H15 0.9300

loop_
_geom_hbond_atom_site_label_D
_geom_hbond_atom_site_label_H
_geom_hbond_atom_site_label_A
_geom_hbond_distance_DH
_geom_hbond_distance_HA
_geom_hbond_distance_DA
_geom_hbond_angle_DHA
_geom_hbond_site_symmetry_A
C9 H9 O1 0.98 2.10 2.912(3) 139.2 .
C8 H8A O1 0.97 2.49 3.371(4) 151.1 1_545

loop_
_geom_torsion_atom_site_label_1
_geom_torsion_atom_site_label_2
_geom_torsion_atom_site_label_3
_geom_torsion_atom_site_label_4
_geom_torsion
O1 C1 C2 C3 -176.7(3)
C5 C1 C2 C3 4.2(4)
C1 C2 C3 C4 -6.6(4)
C2 C3 C4 C5 6.4(4)
O1 C1 C5 C6 -2.8(4)
C2 C1 C5 C6 176.3(3)
O1 C1 C5 C4 -179.3(3)
C2 C1 C5 C4 -0.2(3)
C3 C4 C5 C6 179.7(2)
C3 C4 C5 C1 -3.7(3)
C1 C5 C6 C9 3.7(4)
C4 C5 C6 C9 179.6(2)
C1 C5 C6 S1 -176.14(18)
C4 C5 C6 S1 -0.2(3)
C7 S1 C6 C5 176.84(19)
C7 S1 C6 C9 -3.0(2)
C6 S1 C7 C8 -55.5(3)
S1 C7 C8 S2 56.4(3)
C9 S2 C8 C7 -3.1(3)
C5 C6 C9 C10 99.5(2)
S1 C6 C9 C10 -80.7(2)
C5 C6 C9 S2 -126.6(2)
S1 C6 C9 S2 53.2(2)
C8 S2 C9 C6 -51.3(2)
C8 S2 C9 C10 83.1(2)
C6 C9 C10 C11 7.6(3)
S2 C9 C10 C11 -125.7(2)
C6 C9 C10 C15 -168.2(2)
S2 C9 C10 C15 58.5(3)
C15 C10 C11 C12 -0.9(4)
C9 C10 C11 C12 -176.8(3)
C10 C11 C12 C13 0.9(5)
C11 C12 C13 C14 -0.1(5)
C12 C13 C14 C15 -0.7(5)
C13 C14 C15 C10 0.7(4)
C11 C10 C15 C14 0.1(4)
C9 C10 C15 C14 176.2(2)
